data_4321503
loop_
_publ_author_name
'Timothy J. Boyle'
'Dawn M. Pedrotty'
'Todd M. Alam'
'Sara C. Vick'
'Mark A. Rodriguez'

_publ_section_title
;
 Structural Diversity in Solvated Lithium Aryloxides. Syntheses,
 Characterization, and Structures of [Li(OAr)(THF)x]n and [Li(OAr)(py)x]2
 Complexes Where OAr = OC6H5, OC6H4(2-Me), OC6H3(2,6-(Me))2, OC6H4(2-Pri),
 OC6H3(2,6-(Pri))2, OC6H4(2-But), OC6H3(2,6-(But))2
;
_journal_name_full 'Inorganic Chemistry'
_journal_page_first 5133
_journal_page_last 5146
_journal_paper_doi 10.1021/ic000432a
_journal_volume 39
_journal_year 2000
_chemical_formula_sum 'C48 H68 Li4 O8'
_chemical_formula_weight 800.78
_chemical_name_common '[Li(DMP)(THF)]4'
_chemical_name_systematic
; 
 ? 
;
_space_group_IT_number 14
_symmetry_cell_setting monoclinic
_symmetry_space_group_name_Hall '-P 2yn'
_symmetry_space_group_name_H-M 'P 1 21/n 1'
_atom_sites_solution_hydrogens geom
_atom_sites_solution_primary direct
_atom_sites_solution_secondary difmap
_audit_creation_method SHELXL-97
_cell_angle_alpha 90.00
_cell_angle_beta 91.769(2)
_cell_angle_gamma 90.00
_cell_formula_units_Z 4
_cell_length_a 12.5624(14)
_cell_length_b 20.819(3)
_cell_length_c 17.135(2)
_cell_measurement_reflns_used 107
_cell_measurement_temperature 168(2)
_cell_volume 4479.3(10)
_computing_cell_refinement 'Bruker SMART'
_computing_data_collection 'Bruker SMART'
_computing_data_reduction 'Bruker SHELXTL'
_computing_molecular_graphics 'Bruker SHELXTL'
_computing_publication_material 'Bruker SHELXTL'
_computing_structure_refinement 'SHELXL-97 (Sheldrick, 1997)'
_computing_structure_solution 'SHELXS-97 (Sheldrick, 1990)'
_diffrn_ambient_temperature 168(2)
_diffrn_measured_fraction_theta_full 0.991
_diffrn_measured_fraction_theta_max 0.991
_diffrn_measurement_device_type 'CCD area detector'
_diffrn_measurement_method 'phi and omega scans'
_diffrn_radiation_monochromator graphite
_diffrn_radiation_source 'fine-focus sealed tube'
_diffrn_radiation_type MoK\a
_diffrn_radiation_wavelength 0.71073
_diffrn_reflns_av_R_equivalents 0.0929
_diffrn_reflns_av_sigmaI/netI 0.0596
_diffrn_reflns_limit_h_max 11
_diffrn_reflns_limit_h_min -13
_diffrn_reflns_limit_k_max 23
_diffrn_reflns_limit_k_min -21
_diffrn_reflns_limit_l_max 19
_diffrn_reflns_limit_l_min -18
_diffrn_reflns_number 20813
_diffrn_reflns_theta_full 23.34
_diffrn_reflns_theta_max 23.34
_diffrn_reflns_theta_min 1.54
_exptl_absorpt_coefficient_mu 0.077
_exptl_absorpt_correction_type none
_exptl_crystal_colour colorless
_exptl_crystal_density_diffrn 1.187
_exptl_crystal_density_method 'not measured'
_exptl_crystal_description roundish
_exptl_crystal_F_000 1728
_exptl_crystal_size_max .4mm
_exptl_crystal_size_min .2mm
_refine_diff_density_max 3.619
_refine_diff_density_min -1.179
_refine_diff_density_rms 0.081
_refine_ls_extinction_method none
_refine_ls_goodness_of_fit_ref 1.043
_refine_ls_hydrogen_treatment mixed
_refine_ls_matrix_type full
_refine_ls_number_parameters 549
_refine_ls_number_reflns 6431
_refine_ls_number_restraints 0
_refine_ls_restrained_S_all 1.043
_refine_ls_R_factor_all 0.1112
_refine_ls_R_factor_gt 0.0901
_refine_ls_shift/su_max 0.532
_refine_ls_shift/su_mean 0.007
_refine_ls_structure_factor_coef Fsqd
_refine_ls_weighting_details 'calc w=1/[\s^2^(Fo^2^)+(0.1562P)^2^+10.1496P] where P=(Fo^2^+2Fc^2^)/3'
_refine_ls_weighting_scheme calc
_refine_ls_wR_factor_gt 0.2480
_refine_ls_wR_factor_ref 0.2768
_reflns_number_gt 4968
_reflns_number_total 6431
_reflns_threshold_expression >2sigma(I)
_cod_data_source_file ic000432a_3.cif
_cod_data_source_block dmtp007m
_cod_original_cell_volume 4479.2(9)
_cod_database_code 4321503

loop_
_symmetry_equiv_pos_as_xyz
'x, y, z'
'-x+1/2, y+1/2, -z+1/2'
'-x, -y, -z'
'x-1/2, -y-1/2, z-1/2'

loop_
_atom_site_label
_atom_site_type_symbol
_atom_site_fract_x
_atom_site_fract_y
_atom_site_fract_z
_atom_site_U_iso_or_equiv
_atom_site_adp_type
_atom_site_occupancy
_atom_site_symmetry_multiplicity
_atom_site_calc_flag
_atom_site_refinement_flags
_atom_site_disorder_assembly
_atom_site_disorder_group
Li1 Li 0.7029(6) 0.1981(3) 0.2767(4) 0.0333(15) Uani 1 1 d . . .
Li2 Li 0.8960(5) 0.1422(3) 0.2835(4) 0.0322(15) Uani 1 1 d . . .
Li3 Li 0.7691(6) 0.1291(3) 0.1530(4) 0.0344(16) Uani 1 1 d . . .
Li4 Li 0.7159(5) 0.0711(3) 0.2883(4) 0.0327(15) Uani 1 1 d . . .
C1 C 0.6762(5) 0.3393(2) 0.3380(3) 0.0514(13) Uani 1 1 d . . .
H1A H 0.6188 0.3622 0.3085 0.062 Uiso 1 1 calc R . .
H1B H 0.7442 0.3463 0.3116 0.062 Uiso 1 1 calc R . .
C2 C 0.6842(6) 0.3630(3) 0.4215(4) 0.0685(17) Uani 1 1 d . . .
H2A H 0.7596 0.3693 0.4381 0.082 Uiso 1 1 calc R . .
H2B H 0.6461 0.4043 0.4267 0.082 Uiso 1 1 calc R . .
C3 C 0.6337(4) 0.3119(3) 0.4706(3) 0.0501(13) Uani 1 1 d . . .
H3A H 0.5764 0.3304 0.5021 0.060 Uiso 1 1 calc R . .
H3B H 0.6872 0.2914 0.5061 0.060 Uiso 1 1 calc R . .
C4 C 0.5885(4) 0.2638(2) 0.4111(3) 0.0399(11) Uani 1 1 d . . .
H4A H 0.5943 0.2194 0.4317 0.048 Uiso 1 1 calc R . .
H4B H 0.5128 0.2731 0.3983 0.048 Uiso 1 1 calc R . .
C5 C 0.7945(3) 0.1582(2) 0.4305(2) 0.0295(9) Uani 1 1 d . . .
C6 C 0.8603(3) 0.2112(2) 0.4523(2) 0.0329(10) Uani 1 1 d . . .
C7 C 0.8786(4) 0.2250(2) 0.5312(3) 0.0419(11) Uani 1 1 d . . .
H7 H 0.9218 0.2608 0.5453 0.050 Uiso 1 1 calc R . .
C8 C 0.8361(4) 0.1884(3) 0.5890(3) 0.0457(12) Uani 1 1 d . . .
H8 H 0.8516 0.1978 0.6424 0.055 Uiso 1 1 calc R . .
C9 C 0.7706(4) 0.1378(2) 0.5684(3) 0.0425(12) Uani 1 1 d . . .
H9 H 0.7404 0.1127 0.6084 0.051 Uiso 1 1 calc R . .
C10 C 0.7470(3) 0.1221(2) 0.4901(2) 0.0341(10) Uani 1 1 d . . .
C11 C 0.9113(4) 0.2521(2) 0.3913(3) 0.0395(11) Uani 1 1 d . . .
H11A H 0.9254 0.2950 0.4126 0.059 Uiso 1 1 calc R . .
H11B H 0.8633 0.2554 0.3454 0.059 Uiso 1 1 calc R . .
H11C H 0.9785 0.2323 0.3764 0.059 Uiso 1 1 calc R . .
C12 C 0.6706(4) 0.0696(2) 0.4700(3) 0.0424(11) Uani 1 1 d . . .
H12A H 0.6421 0.0518 0.5181 0.064 Uiso 1 1 calc R . .
H12B H 0.7073 0.0357 0.4417 0.064 Uiso 1 1 calc R . .
H12C H 0.6121 0.0868 0.4372 0.064 Uiso 1 1 calc R . .
C13 C 1.0594(4) 0.1060(2) 0.4208(3) 0.0407(11) Uani 1 1 d . . .
H13A H 0.9929 0.0925 0.4456 0.049 Uiso 1 1 calc R . .
H13B H 1.0876 0.1446 0.4480 0.049 Uiso 1 1 calc R . .
C14 C 1.1404(4) 0.0525(2) 0.4235(3) 0.0426(11) Uani 1 1 d . . .
H14A H 1.1061 0.0102 0.4151 0.051 Uiso 1 1 calc R . .
H14B H 1.1811 0.0521 0.4739 0.051 Uiso 1 1 calc R . .
C15 C 1.2109(4) 0.0698(3) 0.3567(3) 0.0586(14) Uani 1 1 d . . .
H15A H 1.2382 0.0306 0.3314 0.070 Uiso 1 1 calc R . .
H15B H 1.2721 0.0962 0.3754 0.070 Uiso 1 1 calc R . .
C16 C 1.1394(3) 0.1076(3) 0.3006(3) 0.0443(12) Uani 1 1 d . . .
H16A H 1.1733 0.1490 0.2875 0.053 Uiso 1 1 calc R . .
H16B H 1.1264 0.0830 0.2518 0.053 Uiso 1 1 calc R . .
C17 C 0.9220(3) 0.02003(19) 0.2201(2) 0.0282(9) Uani 1 1 d . . .
C18 C 0.9457(3) -0.0221(2) 0.2830(2) 0.0330(10) Uani 1 1 d . . .
C19 C 1.0301(4) -0.0649(2) 0.2781(3) 0.0421(11) Uani 1 1 d . . .
H19 H 1.0458 -0.0928 0.3208 0.051 Uiso 1 1 calc R . .
C20 C 1.0916(4) -0.0681(2) 0.2131(3) 0.0519(13) Uani 1 1 d . . .
H20 H 1.1498 -0.0972 0.2113 0.062 Uiso 1 1 calc R . .
C21 C 1.0670(4) -0.0282(2) 0.1503(3) 0.0460(12) Uani 1 1 d . . .
H21 H 1.1085 -0.0304 0.1050 0.055 Uiso 1 1 calc R . .
C22 C 0.9825(3) 0.0153(2) 0.1523(2) 0.0335(10) Uani 1 1 d . . .
C23 C 0.8823(4) -0.0198(2) 0.3563(3) 0.0402(11) Uani 1 1 d . . .
H23A H 0.8137 -0.0414 0.3469 0.060 Uiso 1 1 calc R . .
H23B H 0.8700 0.0250 0.3709 0.060 Uiso 1 1 calc R . .
H23C H 0.9219 -0.0417 0.3987 0.060 Uiso 1 1 calc R . .
C24 C 0.9581(4) 0.0586(2) 0.0846(3) 0.0415(11) Uani 1 1 d . . .
H24A H 1.0115 0.0523 0.0447 0.062 Uiso 1 1 calc R . .
H24B H 0.9596 0.1033 0.1022 0.062 Uiso 1 1 calc R . .
H24C H 0.8873 0.0484 0.0624 0.062 Uiso 1 1 calc R . .
C25 C 0.8519(3) 0.25283(19) 0.1576(2) 0.0291(9) Uani 1 1 d . . .
C26 C 0.9593(3) 0.2658(2) 0.1413(2) 0.0322(10) Uani 1 1 d . . .
C27 C 0.9837(4) 0.3111(2) 0.0841(2) 0.0369(10) Uani 1 1 d . . .
H27 H 1.0562 0.3194 0.0735 0.044 Uiso 1 1 calc R . .
C28 C 0.9045(4) 0.3438(2) 0.0427(3) 0.0418(11) Uani 1 1 d . . .
H28 H 0.9217 0.3734 0.0029 0.050 Uiso 1 1 calc R . .
C29 C 0.7998(4) 0.3325(2) 0.0608(2) 0.0373(10) Uani 1 1 d . . .
H29 H 0.7452 0.3556 0.0333 0.045 Uiso 1 1 calc R . .
C30 C 0.7713(3) 0.28876(19) 0.1174(2) 0.0310(9) Uani 1 1 d . . .
C31 C 1.0470(4) 0.2306(2) 0.1842(3) 0.0407(11) Uani 1 1 d . . .
H31A H 1.1159 0.2482 0.1697 0.061 Uiso 1 1 calc R . .
H31B H 1.0437 0.1849 0.1705 0.061 Uiso 1 1 calc R . .
H31C H 1.0386 0.2355 0.2406 0.061 Uiso 1 1 calc R . .
C32 C 0.6563(3) 0.2794(2) 0.1356(3) 0.0354(10) Uani 1 1 d . . .
H32A H 0.6428 0.2973 0.1873 0.053 Uiso 1 1 calc R . .
H32B H 0.6395 0.2334 0.1354 0.053 Uiso 1 1 calc R . .
H32C H 0.6113 0.3014 0.0962 0.053 Uiso 1 1 calc R . .
C33 C 0.8311(3) 0.1752(2) -0.0199(2) 0.0366(10) Uani 1 1 d . . .
H33A H 0.8780 0.1392 -0.0348 0.044 Uiso 1 1 calc R . .
H33B H 0.8750 0.2078 0.0082 0.044 Uiso 1 1 calc R . .
C34 C 0.7762(18) 0.2047(12) -0.0928(4) 0.550(3) Uani 1 1 d . . .
H34A H 0.8201 0.2001 -0.1395 0.660 Uiso 1 1 calc R . .
H34B H 0.7587 0.2506 -0.0849 0.660 Uiso 1 1 calc R . .
C35 C 0.6751(4) 0.1625(3) -0.0985(3) 0.0456(12) Uani 1 1 d . . .
H35A H 0.6180 0.1830 -0.1308 0.055 Uiso 1 1 calc R . .
H35B H 0.6905 0.1194 -0.1196 0.055 Uiso 1 1 calc R . .
C36 C 0.6471(4) 0.1595(3) -0.0139(3) 0.0470(12) Uani 1 1 d . . .
H36A H 0.6107 0.1995 0.0018 0.056 Uiso 1 1 calc R . .
H36B H 0.5996 0.1226 -0.0043 0.056 Uiso 1 1 calc R . .
C37 C 0.5453(3) 0.1078(2) 0.1782(2) 0.0306(9) Uani 1 1 d . . .
C38 C 0.5417(3) 0.0561(2) 0.1248(2) 0.0336(10) Uani 1 1 d . . .
C39 C 0.4446(4) 0.0382(2) 0.0897(3) 0.0411(11) Uani 1 1 d . . .
H39 H 0.4425 0.0030 0.0543 0.049 Uiso 1 1 calc R . .
C40 C 0.3517(4) 0.0701(3) 0.1052(3) 0.0443(12) Uani 1 1 d . . .
H40 H 0.2864 0.0578 0.0800 0.053 Uiso 1 1 calc R . .
C41 C 0.3547(4) 0.1204(2) 0.1578(3) 0.0415(11) Uani 1 1 d . . .
H41 H 0.2908 0.1427 0.1685 0.050 Uiso 1 1 calc R . .
C42 C 0.4490(3) 0.1389(2) 0.1953(2) 0.0345(10) Uani 1 1 d . . .
C43 C 0.6415(4) 0.0202(2) 0.1050(3) 0.0379(10) Uani 1 1 d . . .
H43A H 0.6228 -0.0234 0.0877 0.057 Uiso 1 1 calc R . .
H43B H 0.6891 0.0178 0.1513 0.057 Uiso 1 1 calc R . .
H43C H 0.6775 0.0427 0.0631 0.057 Uiso 1 1 calc R . .
C44 C 0.4485(4) 0.1915(2) 0.2561(3) 0.0444(12) Uani 1 1 d . . .
H44A H 0.3754 0.2066 0.2623 0.067 Uiso 1 1 calc R . .
H44B H 0.4931 0.2272 0.2393 0.067 Uiso 1 1 calc R . .
H44C H 0.4766 0.1746 0.3060 0.067 Uiso 1 1 calc R . .
C45 C 0.6275(4) -0.0681(2) 0.2723(3) 0.0447(12) Uani 1 1 d . . .
H45A H 0.6473 -0.0964 0.3169 0.054 Uiso 1 1 calc R . .
H45B H 0.6845 -0.0701 0.2337 0.054 Uiso 1 1 calc R . .
C46 C 0.5220(4) -0.0883(2) 0.2355(3) 0.0543(14) Uani 1 1 d . . .
H46A H 0.5083 -0.1345 0.2449 0.065 Uiso 1 1 calc R . .
H46B H 0.5201 -0.0803 0.1785 0.065 Uiso 1 1 calc R . .
C47 C 0.4405(4) -0.0461(3) 0.2766(3) 0.0591(15) Uani 1 1 d . . .
H47A H 0.3956 -0.0223 0.2379 0.071 Uiso 1 1 calc R . .
H47B H 0.3939 -0.0726 0.3093 0.071 Uiso 1 1 calc R . .
C48 C 0.5062(4) -0.0002(2) 0.3267(3) 0.0471(12) Uani 1 1 d . . .
H48A H 0.4775 0.0440 0.3221 0.057 Uiso 1 1 calc R . .
H48B H 0.5055 -0.0133 0.3822 0.057 Uiso 1 1 calc R . .
O1 O 0.6525(2) 0.27139(14) 0.34316(16) 0.0362(7) Uani 1 1 d . . .
O2 O 0.7764(2) 0.14284(13) 0.35525(15) 0.0292(7) Uani 1 1 d . . .
O3 O 1.0405(2) 0.11870(15) 0.33902(16) 0.0373(7) Uani 1 1 d . . .
O4 O 0.8458(2) 0.06451(13) 0.22504(15) 0.0298(7) Uani 1 1 d . . .
O5 O 0.8271(2) 0.20656(13) 0.20827(15) 0.0295(7) Uani 1 1 d . . .
O6 O 0.7474(2) 0.15216(15) 0.02928(16) 0.0374(7) Uani 1 1 d . . .
O7 O 0.6377(2) 0.12628(13) 0.21275(16) 0.0301(7) Uani 1 1 d . . .
O8 O 0.6123(2) -0.00289(14) 0.29845(17) 0.0373(7) Uani 1 1 d . . .

loop_
_atom_site_aniso_label
_atom_site_aniso_U_11
_atom_site_aniso_U_22
_atom_site_aniso_U_33
_atom_site_aniso_U_23
_atom_site_aniso_U_13
_atom_site_aniso_U_12
Li1 0.037(4) 0.027(4) 0.036(4) 0.004(3) 0.004(3) 0.000(3)
Li2 0.033(4) 0.031(4) 0.033(4) -0.006(3) 0.002(3) 0.000(3)
Li3 0.033(4) 0.034(4) 0.036(4) 0.000(3) 0.003(3) -0.001(3)
Li4 0.036(4) 0.033(4) 0.029(4) 0.000(3) 0.005(3) 0.000(3)
C1 0.074(4) 0.027(2) 0.053(3) 0.007(2) 0.005(3) -0.001(2)
C2 0.096(5) 0.040(3) 0.070(4) -0.016(3) 0.005(3) -0.004(3)
C3 0.049(3) 0.060(3) 0.042(3) -0.011(2) 0.001(2) 0.012(2)
C4 0.041(3) 0.043(3) 0.036(2) -0.003(2) 0.012(2) 0.004(2)
C5 0.030(2) 0.032(2) 0.026(2) 0.0002(17) 0.0015(17) 0.0065(18)
C6 0.030(2) 0.035(2) 0.033(2) -0.0078(18) 0.0007(18) 0.0059(18)
C7 0.036(2) 0.049(3) 0.039(3) -0.010(2) -0.007(2) 0.009(2)
C8 0.047(3) 0.059(3) 0.031(2) -0.009(2) -0.006(2) 0.013(2)
C9 0.045(3) 0.055(3) 0.028(2) 0.007(2) 0.004(2) 0.015(2)
C10 0.036(2) 0.037(2) 0.030(2) 0.0028(18) 0.0055(18) 0.0093(19)
C11 0.040(3) 0.032(2) 0.046(3) -0.009(2) 0.002(2) -0.0042(19)
C12 0.045(3) 0.046(3) 0.037(2) 0.006(2) 0.011(2) -0.001(2)
C13 0.044(3) 0.045(3) 0.033(2) -0.004(2) -0.0032(19) 0.005(2)
C14 0.045(3) 0.040(3) 0.042(3) -0.004(2) -0.009(2) 0.006(2)
C15 0.043(3) 0.073(4) 0.060(3) 0.001(3) 0.001(2) 0.020(3)
C16 0.034(2) 0.053(3) 0.046(3) -0.003(2) 0.004(2) 0.006(2)
C17 0.029(2) 0.023(2) 0.033(2) -0.0030(17) -0.0018(17) 0.0005(17)
C18 0.035(2) 0.029(2) 0.035(2) -0.0037(18) -0.0035(18) -0.0036(18)
C19 0.050(3) 0.033(2) 0.043(3) -0.002(2) -0.008(2) 0.010(2)
C20 0.056(3) 0.045(3) 0.053(3) -0.012(2) -0.003(2) 0.020(2)
C21 0.046(3) 0.049(3) 0.043(3) -0.016(2) 0.008(2) 0.007(2)
C22 0.036(2) 0.034(2) 0.030(2) -0.0058(18) 0.0013(18) 0.0014(18)
C23 0.041(3) 0.041(3) 0.038(2) 0.009(2) 0.002(2) 0.001(2)
C24 0.046(3) 0.045(3) 0.034(2) -0.004(2) 0.008(2) 0.002(2)
C25 0.040(2) 0.026(2) 0.022(2) -0.0040(16) 0.0053(17) -0.0031(18)
C26 0.035(2) 0.033(2) 0.028(2) -0.0048(18) -0.0001(18) -0.0051(18)
C27 0.038(2) 0.037(3) 0.036(2) -0.0007(19) 0.0058(19) -0.011(2)
C28 0.055(3) 0.036(3) 0.034(2) 0.007(2) 0.004(2) -0.011(2)
C29 0.044(3) 0.035(2) 0.032(2) 0.0031(19) -0.0035(19) 0.002(2)
C30 0.040(2) 0.026(2) 0.027(2) -0.0022(17) -0.0019(18) -0.0016(18)
C31 0.038(3) 0.045(3) 0.039(3) 0.000(2) 0.002(2) -0.001(2)
C32 0.037(2) 0.034(2) 0.035(2) 0.0021(19) -0.0013(18) 0.0041(19)
C33 0.037(2) 0.037(2) 0.035(2) -0.0030(19) 0.0039(19) -0.0028(19)
C34 0.713(12) 0.927(16) 0.013(3) -0.035(10) 0.038(8) -0.793
C35 0.044(3) 0.055(3) 0.038(3) 0.000(2) -0.002(2) 0.003(2)
C36 0.039(3) 0.058(3) 0.044(3) 0.007(2) 0.001(2) -0.001(2)
C37 0.032(2) 0.033(2) 0.026(2) 0.0056(17) 0.0025(17) -0.0034(18)
C38 0.038(2) 0.034(2) 0.028(2) 0.0021(18) 0.0031(18) -0.0044(19)
C39 0.042(3) 0.047(3) 0.034(2) -0.003(2) 0.0009(19) -0.011(2)
C40 0.034(3) 0.060(3) 0.039(3) 0.002(2) -0.002(2) -0.008(2)
C41 0.031(2) 0.052(3) 0.042(3) 0.005(2) 0.0031(19) 0.000(2)
C42 0.031(2) 0.039(2) 0.034(2) 0.0033(19) 0.0029(18) -0.0013(19)
C43 0.043(3) 0.038(2) 0.033(2) -0.0056(19) 0.0004(19) -0.003(2)
C44 0.042(3) 0.040(3) 0.052(3) -0.006(2) 0.006(2) 0.002(2)
C45 0.058(3) 0.028(2) 0.048(3) 0.002(2) -0.003(2) 0.005(2)
C46 0.070(4) 0.038(3) 0.054(3) 0.007(2) -0.004(3) -0.015(3)
C47 0.046(3) 0.075(4) 0.055(3) 0.003(3) -0.001(2) -0.022(3)
C48 0.046(3) 0.048(3) 0.048(3) 0.006(2) 0.013(2) -0.005(2)
O1 0.0459(18) 0.0279(16) 0.0351(16) -0.0006(13) 0.0090(13) -0.0004(13)
O2 0.0355(16) 0.0277(15) 0.0245(15) -0.0012(11) 0.0021(12) 0.0007(12)
O3 0.0342(16) 0.0445(18) 0.0331(16) -0.0029(13) 0.0003(12) 0.0054(13)
O4 0.0322(15) 0.0274(15) 0.0300(15) -0.0015(12) 0.0022(12) 0.0048(12)
O5 0.0345(16) 0.0285(15) 0.0256(14) 0.0034(12) 0.0026(12) -0.0035(12)
O6 0.0374(17) 0.0428(18) 0.0319(16) 0.0025(13) 0.0010(13) -0.0053(14)
O7 0.0283(15) 0.0302(15) 0.0318(15) -0.0002(12) -0.0005(12) -0.0035(12)
O8 0.0388(17) 0.0317(16) 0.0416(17) 0.0012(13) 0.0060(13) -0.0022(13)

loop_
_atom_type_symbol
_atom_type_description
_atom_type_scat_dispersion_real
_atom_type_scat_dispersion_imag
_atom_type_scat_source
C C 0.0033 0.0016 'International Tables Vol C Tables 4.2.6.8 and 6.1.1.4'
H H 0.0000 0.0000 'International Tables Vol C Tables 4.2.6.8 and 6.1.1.4'
Li Li -0.0003 0.0001 'International Tables Vol C Tables 4.2.6.8 and 6.1.1.4'
O O 0.0106 0.0060 'International Tables Vol C Tables 4.2.6.8 and 6.1.1.4'

loop_
_geom_angle_atom_site_label_1
_geom_angle_atom_site_label_2
_geom_angle_atom_site_label_3
_geom_angle
_geom_angle_site_symmetry_1
_geom_angle_site_symmetry_3
_geom_angle_publ_flag
O2 Li1 O5 95.4(3) . . ?
O2 Li1 O7 96.5(3) . . ?
O5 Li1 O7 93.4(3) . . ?
O2 Li1 O1 101.8(3) . . ?
O5 Li1 O1 122.1(4) . . ?
O7 Li1 O1 137.7(4) . . ?
O2 Li1 Li4 49.0(2) . . ?
O5 Li1 Li4 94.9(3) . . ?
O7 Li1 Li4 47.5(2) . . ?
O1 Li1 Li4 137.0(4) . . ?
O2 Li1 Li2 47.0(2) . . ?
O5 Li1 Li2 48.7(2) . . ?
O7 Li1 Li2 93.1(3) . . ?
O1 Li1 Li2 127.0(4) . . ?
Li4 Li1 Li2 60.9(3) . . ?
O2 Li1 Li3 94.4(3) . . ?
O5 Li1 Li3 47.2(2) . . ?
O7 Li1 Li3 46.4(2) . . ?
O1 Li1 Li3 161.9(4) . . ?
Li4 Li1 Li3 60.8(2) . . ?
Li2 Li1 Li3 60.4(3) . . ?
O2 Li2 O4 94.8(3) . . ?
O2 Li2 O5 94.2(3) . . ?
O4 Li2 O5 95.4(3) . . ?
O2 Li2 O3 112.8(3) . . ?
O4 Li2 O3 107.3(3) . . ?
O5 Li2 O3 142.4(4) . . ?
O2 Li2 Li1 47.1(2) . . ?
O4 Li2 Li1 93.3(3) . . ?
O5 Li2 Li1 47.3(2) . . ?
O3 Li2 Li1 153.4(4) . . ?
O2 Li2 Li4 48.0(2) . . ?
O4 Li2 Li4 47.2(2) . . ?
O5 Li2 Li4 92.3(3) . . ?
O3 Li2 Li4 125.1(3) . . ?
Li1 Li2 Li4 58.9(2) . . ?
O2 Li2 Li3 94.3(3) . . ?
O4 Li2 Li3 48.5(2) . . ?
O5 Li2 Li3 47.0(2) . . ?
O3 Li2 Li3 146.4(3) . . ?
Li1 Li2 Li3 60.2(3) . . ?
Li4 Li2 Li3 60.1(2) . . ?
O2 Li2 C17 110.5(3) . . ?
O4 Li2 C17 26.34(14) . . ?
O5 Li2 C17 114.0(3) . . ?
O3 Li2 C17 81.5(2) . . ?
Li1 Li2 C17 119.6(3) . . ?
Li4 Li2 C17 67.7(2) . . ?
Li3 Li2 C17 70.2(2) . . ?
O7 Li3 O5 94.5(3) . . ?
O7 Li3 O4 93.1(3) . . ?
O5 Li3 O4 95.0(3) . . ?
O7 Li3 O6 115.4(3) . . ?
O5 Li3 O6 108.4(3) . . ?
O4 Li3 O6 140.6(4) . . ?
O7 Li3 Li1 47.8(2) . . ?
O5 Li3 Li1 47.0(2) . . ?
O4 Li3 Li1 91.5(3) . . ?
O6 Li3 Li1 127.7(3) . . ?
O7 Li3 Li4 46.4(2) . . ?
O5 Li3 Li4 92.9(3) . . ?
O4 Li3 Li4 46.9(2) . . ?
O6 Li3 Li4 154.2(4) . . ?
Li1 Li3 Li4 58.6(2) . . ?
O7 Li3 Li2 93.2(3) . . ?
O5 Li3 Li2 48.2(2) . . ?
O4 Li3 Li2 46.9(2) . . ?
O6 Li3 Li2 146.0(4) . . ?
Li1 Li3 Li2 59.4(3) . . ?
Li4 Li3 Li2 59.8(3) . . ?
O7 Li3 C25 109.4(3) . . ?
O5 Li3 C25 26.71(15) . . ?
O4 Li3 C25 115.1(3) . . ?
O6 Li3 C25 81.9(2) . . ?
Li1 Li3 C25 67.1(2) . . ?
Li4 Li3 C25 119.4(3) . . ?
Li2 Li3 C25 71.0(2) . . ?
O7 Li4 O4 94.8(3) . . ?
O7 Li4 O2 96.5(3) . . ?
O4 Li4 O2 93.4(3) . . ?
O7 Li4 O8 101.0(3) . . ?
O4 Li4 O8 122.3(4) . . ?
O2 Li4 O8 138.2(4) . . ?
O7 Li4 Li1 48.9(2) . . ?
O4 Li4 Li1 94.4(3) . . ?
O2 Li4 Li1 47.7(2) . . ?
O8 Li4 Li1 136.4(4) . . ?
O7 Li4 Li2 93.5(3) . . ?
O4 Li4 Li2 47.2(2) . . ?
O2 Li4 Li2 46.5(2) . . ?
O8 Li4 Li2 163.2(4) . . ?
Li1 Li4 Li2 60.2(3) . . ?
O7 Li4 Li3 46.4(2) . . ?
O4 Li4 Li3 48.6(2) . . ?
O2 Li4 Li3 93.3(3) . . ?
O8 Li4 Li3 126.0(3) . . ?
Li1 Li4 Li3 60.6(3) . . ?
Li2 Li4 Li3 60.2(2) . . ?
O1 C1 C2 105.5(4) . . ?
C3 C2 C1 106.4(4) . . ?
C2 C3 C4 104.1(4) . . ?
O1 C4 C3 105.2(4) . . ?
O2 C5 C10 120.4(4) . . ?
O2 C5 C6 121.2(4) . . ?
C10 C5 C6 118.5(4) . . ?
C7 C6 C5 119.5(4) . . ?
C7 C6 C11 119.7(4) . . ?
C5 C6 C11 120.8(4) . . ?
C8 C7 C6 122.0(5) . . ?
C7 C8 C9 118.9(4) . . ?
C8 C9 C10 122.0(4) . . ?
C9 C10 C5 119.0(4) . . ?
C9 C10 C12 120.5(4) . . ?
C5 C10 C12 120.4(4) . . ?
O3 C13 C14 104.8(4) . . ?
C13 C14 C15 102.3(4) . . ?
C14 C15 C16 104.7(4) . . ?
O3 C16 C15 107.2(4) . . ?
O4 C17 C22 120.3(4) . . ?
O4 C17 C18 121.1(4) . . ?
C22 C17 C18 118.6(4) . . ?
O4 C17 Li2 41.5(2) . . ?
C22 C17 Li2 117.1(3) . . ?
C18 C17 Li2 107.1(3) . . ?
C19 C18 C17 119.7(4) . . ?
C19 C18 C23 119.5(4) . . ?
C17 C18 C23 120.7(4) . . ?
C20 C19 C18 121.8(4) . . ?
C19 C20 C21 118.8(4) . . ?
C20 C21 C22 121.4(4) . . ?
C21 C22 C17 119.6(4) . . ?
C21 C22 C24 120.7(4) . . ?
C17 C22 C24 119.7(4) . . ?
O5 C25 C26 120.6(4) . . ?
O5 C25 C30 121.1(4) . . ?
C26 C25 C30 118.3(4) . . ?
O5 C25 Li3 42.0(2) . . ?
C26 C25 Li3 122.1(3) . . ?
C30 C25 Li3 102.3(3) . . ?
C27 C26 C25 120.0(4) . . ?
C27 C26 C31 120.0(4) . . ?
C25 C26 C31 120.0(4) . . ?
C28 C27 C26 121.4(4) . . ?
C29 C28 C27 118.4(4) . . ?
C28 C29 C30 122.5(4) . . ?
C29 C30 C25 119.4(4) . . ?
C29 C30 C32 120.1(4) . . ?
C25 C30 C32 120.5(4) . . ?
O6 C33 C34 106.8(6) . . ?
C33 C34 C35 99.8(8) . . ?
C36 C35 C34 100.3(4) . . ?
O6 C36 C35 105.7(4) . . ?
O7 C37 C42 120.8(4) . . ?
O7 C37 C38 120.9(4) . . ?
C42 C37 C38 118.3(4) . . ?
C39 C38 C37 119.6(4) . . ?
C39 C38 C43 119.6(4) . . ?
C37 C38 C43 120.9(4) . . ?
C40 C39 C38 121.6(4) . . ?
C39 C40 C41 119.0(4) . . ?
C40 C41 C42 121.4(4) . . ?
C41 C42 C37 120.1(4) . . ?
C41 C42 C44 120.0(4) . . ?
C37 C42 C44 119.8(4) . . ?
O8 C45 C46 105.6(4) . . ?
C45 C46 C47 103.7(4) . . ?
C48 C47 C46 105.2(4) . . ?
O8 C48 C47 106.3(4) . . ?
C4 O1 C1 106.1(3) . . ?
C4 O1 Li1 124.3(3) . . ?
C1 O1 Li1 129.5(3) . . ?
C5 O2 Li2 119.4(3) . . ?
C5 O2 Li1 125.3(3) . . ?
Li2 O2 Li1 85.9(3) . . ?
C5 O2 Li4 140.6(3) . . ?
Li2 O2 Li4 85.5(3) . . ?
Li1 O2 Li4 83.3(3) . . ?
C13 O3 C16 107.2(3) . . ?
C13 O3 Li2 127.1(3) . . ?
C16 O3 Li2 125.5(3) . . ?
C17 O4 Li4 133.0(3) . . ?
C17 O4 Li2 112.2(3) . . ?
Li4 O4 Li2 85.6(3) . . ?
C17 O4 Li3 137.9(3) . . ?
Li4 O4 Li3 84.5(3) . . ?
Li2 O4 Li3 84.5(3) . . ?
C25 O5 Li1 130.4(3) . . ?
C25 O5 Li3 111.3(3) . . ?
Li1 O5 Li3 85.8(3) . . ?
C25 O5 Li2 141.4(3) . . ?
Li1 O5 Li2 83.9(3) . . ?
Li3 O5 Li2 84.9(3) . . ?
C33 O6 C36 107.7(3) . . ?
C33 O6 Li3 124.5(3) . . ?
C36 O6 Li3 126.9(3) . . ?
C37 O7 Li3 120.4(3) . . ?
C37 O7 Li4 121.9(3) . . ?
Li3 O7 Li4 87.1(3) . . ?
C37 O7 Li1 141.7(3) . . ?
Li3 O7 Li1 85.8(3) . . ?
Li4 O7 Li1 83.6(3) . . ?
C48 O8 C45 106.0(3) . . ?
C48 O8 Li4 127.3(3) . . ?
C45 O8 Li4 126.6(3) . . ?

loop_
_geom_bond_atom_site_label_1
_geom_bond_atom_site_label_2
_geom_bond_distance
_geom_bond_site_symmetry_2
_geom_bond_publ_flag
Li1 O2 1.977(7) . ?
Li1 O5 1.989(7) . ?
Li1 O7 2.013(7) . ?
Li1 O1 2.018(7) . ?
Li1 Li4 2.656(10) . ?
Li1 Li2 2.690(10) . ?
Li1 Li3 2.711(10) . ?
Li2 O2 1.971(7) . ?
Li2 O4 1.994(7) . ?
Li2 O5 2.033(7) . ?
Li2 O3 2.082(8) . ?
Li2 Li4 2.708(10) . ?
Li2 Li3 2.718(10) . ?
Li2 C17 2.789(8) . ?
Li3 O7 1.970(7) . ?
Li3 O5 1.996(8) . ?
Li3 O4 2.046(8) . ?
Li3 O6 2.183(8) . ?
Li3 Li4 2.716(9) . ?
Li3 C25 2.777(8) . ?
Li4 O7 1.971(7) . ?
Li4 O4 1.992(7) . ?
Li4 O2 2.018(7) . ?
Li4 O8 2.027(7) . ?
C1 O1 1.449(6) . ?
C1 C2 1.513(8) . ?
C2 C3 1.508(8) . ?
C3 C4 1.527(7) . ?
C4 O1 1.444(5) . ?
C5 O2 1.341(5) . ?
C5 C10 1.415(6) . ?
C5 C6 1.422(6) . ?
C6 C7 1.393(6) . ?
C6 C11 1.506(6) . ?
C7 C8 1.371(7) . ?
C8 C9 1.376(7) . ?
C9 C10 1.403(6) . ?
C10 C12 1.487(6) . ?
C13 O3 1.439(5) . ?
C13 C14 1.507(6) . ?
C14 C15 1.512(7) . ?
C15 C16 1.515(7) . ?
C16 O3 1.442(5) . ?
C17 O4 1.336(5) . ?
C17 C22 1.412(6) . ?
C17 C18 1.413(6) . ?
C18 C19 1.391(6) . ?
C18 C23 1.509(6) . ?
C19 C20 1.376(7) . ?
C20 C21 1.388(7) . ?
C21 C22 1.396(6) . ?
C22 C24 1.493(6) . ?
C25 O5 1.339(5) . ?
C25 C26 1.412(6) . ?
C25 C30 1.420(6) . ?
C26 C27 1.400(6) . ?
C26 C31 1.498(6) . ?
C27 C28 1.384(7) . ?
C28 C29 1.381(6) . ?
C29 C30 1.385(6) . ?
C30 C32 1.501(6) . ?
C33 O6 1.449(5) . ?
C33 C34 1.54(2) . ?
C34 C35 1.545(9) . ?
C35 C36 1.503(7) . ?
C36 O6 1.449(6) . ?
C37 O7 1.342(5) . ?
C37 C42 1.411(6) . ?
C37 C38 1.414(6) . ?
C38 C39 1.393(6) . ?
C38 C43 1.507(6) . ?
C39 C40 1.377(7) . ?
C40 C41 1.381(7) . ?
C41 C42 1.385(6) . ?
C42 C44 1.510(6) . ?
C45 O8 1.444(5) . ?
C45 C46 1.510(7) . ?
C46 C47 1.538(8) . ?
C47 C48 1.512(7) . ?
C48 O8 1.433(5) . ?
